data_1100438
loop_
_publ_author_name
'Miekisch, Thomas'
'Harms, Klaus'
'Wocadlo, Sigrid'
'Massa, Werner'
'Neum\"uller, Bernhard'
'Frommen, Christoph'
'Dehnicke, Kurt'

_publ_section_title
;
 Die Kristallstruckturen der Phosphaniminato-Komplexe.
 [Ti~3~^IV^Cl~8~(NPMe~3~)~3~]Cl und [V~2~^III/IV^Cl~4~(NPPh~3~)~3~] /
 Crystal Structures of the Phosphoraneiminato Complexes
 [Ti~3~^IV^Cl~8~(NPMe~3~)~3~]Cl and [V~2~^III/IV^Cl~4~(NPPh~3~)~3~]
;
_journal_coden_ASTM ZNBSEN
_journal_issue 12
_journal_name_full
;
 Zeitschrift f\"ur Naturforschung, B: A Journal of Chemical Sciences
;
_journal_page_first 1484
_journal_page_last 1490
_journal_paper_doi 10.1515/znb-1997-1208
_journal_volume 52
_journal_year 1997
_chemical_formula_sum 'C17 H49 Cl13 N3 O2 P5 Ti3'
_space_group_IT_number 63
_symmetry_cell_setting orthorhombic
_symmetry_Int_Tables_number 63
_symmetry_space_group_name_Hall '-C 2c 2'
_symmetry_space_group_name_H-M 'C m c m'
_cell_angle_alpha 90
_cell_angle_beta 90
_cell_angle_gamma 90
_cell_formula_units_Z 4
_cell_length_a 14.217(2)
_cell_length_b 16.970(2)
_cell_length_c 19.746(2)
_cod_database_code 1100438

loop_
_symmetry_equiv_pos_site_id
_symmetry_equiv_pos_as_xyz
1 x,y,z
2 1/2+x,1/2+y,z
3 x,y,1/2-z
4 x,-y,1/2+z
5 -x,y,z
6 1/2+x,1/2+y,1/2-z
7 1/2+x,1/2-y,1/2+z
8 1/2-x,1/2+y,z
9 -x,-y,-z
10 -1/2-x,-1/2-y,-z
11 -x,-y,-1/2+z
12 -x,y,-1/2-z
13 x,-y,-z
14 -1/2-x,-1/2-y,-1/2+z
15 -1/2-x,-1/2+y,-1/2-z
16 -1/2+x,-1/2-y,-z

loop_
_atom_site_label
_atom_site_type_symbol
_atom_site_fract_x
_atom_site_fract_y
_atom_site_fract_z
Ti1 Ti 0.00000 0.18664(6) 0.31614(5)
Ti2 Ti 0.00000 0.02435(9) 0.25000
P1 P 0.00000 0.36756(12) 0.25000
P2 P 0.20403(13) 0.12380(9) 0.25000
Cl1 Cl 0.1182(1) 0.22955(7) 0.39160(6)
Cl2 Cl -0.1174(2) -0.07702(10) 0.25000
Cl3 Cl 0.00000 0.04412(10) 0.37379(9)
N1 N 0.00000 0.2718(4) 0.25000
N2 N 0.0897(4) 0.1253(3) 0.25000
C1 C 0.1164(12) 0.4007(8) 0.25000
H1 H 0.1486(12) 0.3810(8) 0.21080
H2 H 0.1165(12) 0.4573(8) 0.25000
C2 C -0.0543(12) 0.4082(6) 0.3217(7)
H3 H 0.1187(12) 0.3915(6) 0.1752(7)
H4 H -0.0204(12) 0.3901(6) 0.3608(7)
H5 H -0.0518(12) 0.4647(6) 0.3197(7)
C3 C 0.2505(4) 0.0748(3) 0.3231(3)
H6 H 0.3177(4) 0.0800(3) 0.3237(3)
H7 H 0.2339(4) 0.0200(3) 0.3216(3)
H8 H 0.2245(4) 0.0983(3) 0.3632(3)
C4 C 0.2567(5) 0.2202(4) 0.25000
H9 H 0.2398(5) 0.2474(4) 0.29090
H10 H 0.3239(5) 0.2152(4) 0.25000
P3 P 0.00000 0.23418(11) 0.58741(9)
O1 O -0.0284(9) 0.2343(5) 0.6649(4)
C5 C -0.0357(13) 0.3185(5) 0.5421(6)
H11 H -0.1031(13) 0.3214(5) 0.5418(6)
H12 H -0.0105(13) 0.3648(5) 0.5633(6)
H13 H -0.0130(13) 0.3152(5) 0.4964(6)
C6 C -0.0318(12) 0.1470(4) 0.5446(6)
H14 H -0.0990(12) 0.1410(4) 0.5448(6)
H15 H -0.0097(12) 0.1500(4) 0.4988(6)
H16 H 0.0000(12) 0.1026(4) 0.5668(6)
C7 C 0.1255(4) 0.2354(15) 0.5836(11)
H17 H 0.1512(4) 0.1910(15) 0.6074(11)
H18 H 0.1450(4) 0.2336(15) 0.5371(11)
H19 H 0.1476(4) 0.2833(15) 0.6040(11)
Cl4 Cl 0.2779(3) -0.0745(2) 0.46581(15)
Cl5 Cl 0.00000 0.39327(13) 0.75000
C8 C 0.2125(8) 0.00000 0.50000
H20 H 0.1727(8) -0.02150 0.53470
Ti1B Ti 0.00000 0.18664(6) 0.18386(5)
Cl1D Cl -0.1182(1) 0.22955(7) 0.39160(6)
Cl2D Cl 0.1174(2) -0.07702(10) 0.25000
Cl3B Cl 0.00000 0.04412(10) 0.12621(9)
Cl1B Cl 0.1182(1) 0.22955(7) 0.10840(6)
Cl1K* Cl -0.1182(1) 0.22955(7) 0.10840(6)
N2K* N -0.0897(4) 0.1253(3) 0.25000
C3B C 0.2505(4) 0.0748(3) 0.1769(3)
H6B H 0.3177(4) 0.0800(3) 0.1763(3)
H7B H 0.2339(4) 0.0200(3) 0.1784(3)
H8B H 0.2245(4) 0.0983(3) 0.1368(3)
H9B H 0.2398(5) 0.2474(4) 0.20910
P2K* P -0.20403(13) 0.12380(9) 0.25000
C3K* C -0.2505(4) 0.0748(3) 0.1769(3)
H6K* H -0.3177(4) 0.0800(3) 0.1763(3)
H7K* H -0.2339(4) 0.0200(3) 0.1784(3)
H8K* H -0.2245(4) 0.0983(3) 0.1368(3)
C3D C -0.2505(4) 0.0748(3) 0.3231(3)
H6D H -0.3177(4) 0.0800(3) 0.3237(3)
H7D H -0.2339(4) 0.0200(3) 0.3216(3)
H8D H -0.2245(4) 0.0983(3) 0.3632(3)
C4K* C -0.2567(5) 0.2202(4) 0.25000
H9K* H -0.2398(5) 0.2474(4) 0.20910
H9D H -0.2398(5) 0.2474(4) 0.29090
H10K* H -0.3239(5) 0.2152(4) 0.25000
C2K* C 0.0543(12) 0.4082(6) 0.1783(7)
C1D C -0.1164(12) 0.4007(8) 0.25000
H1D H -0.1486(12) 0.3810(8) 0.21080
H3D H -0.1187(12) 0.3915(6) 0.1752(7)
C2B C -0.0543(12) 0.4082(6) 0.1783(7)
H1K* H -0.1486(12) 0.3810(8) 0.28920
H3K* H -0.1187(12) 0.3915(6) 0.3248(7)
C2D C 0.0543(12) 0.4082(6) 0.3217(7)
H1B H 0.1486(12) 0.3810(8) 0.28920
H3B H 0.1187(12) 0.3915(6) 0.3248(7)
H4D H 0.0204(12) 0.3901(6) 0.3608(7)
H5D H 0.0518(12) 0.4647(6) 0.3197(7)
H2D H -0.1165(12) 0.4573(8) 0.25000
H4B H -0.0204(12) 0.3901(6) 0.1392(7)
H4K* H 0.0204(12) 0.3901(6) 0.1392(7)
H5K* H 0.0518(12) 0.4647(6) 0.1803(7)
H5B H -0.0518(12) 0.4647(6) 0.1803(7)
O1D O 0.0284(9) 0.2343(5) 0.6649(4)
C5D C 0.0357(13) 0.3185(5) 0.5421(6)
C6D C 0.0318(12) 0.1470(4) 0.5446(6)
C7D C -0.1255(4) 0.2354(15) 0.5836(11)
H17D H -0.1512(4) 0.1910(15) 0.6074(11)
H18D H -0.1450(4) 0.2336(15) 0.5371(11)
H19D H -0.1476(4) 0.2833(15) 0.6040(11)
H14D H 0.0990(12) 0.1410(4) 0.5448(6)
H15D H 0.0097(12) 0.1500(4) 0.4988(6)
H11D H 0.1031(13) 0.3214(5) 0.5418(6)
H12D H 0.0105(13) 0.3648(5) 0.5633(6)
H13D H 0.0130(13) 0.3152(5) 0.4964(6)
Cl4L* Cl 0.2779(3) 0.0745(2) 0.53419(15)
H20L* H 0.1727(8) 0.02150 0.46530

loop_
_atom_type_symbol
_atom_type_radius_bond
C 0.68
H 0.23
Cl 0.99
N 0.68
O 0.68
P 1.05
Ti 1.47
